data_2105688
loop_
_publ_author_name
'Ma\/lecka, Magdalena'
'Mondal, Swastik'
'van Smaalen, Sander'
'Paulmann, Carsten'

_publ_section_title
;
 Charge density distribution of
 3-(1-aminoethylidene)-2-methoxy-2-oxo-2,3-dihydro-2\l^5^-benzo[<i>e</i>][1,2]oxaphosphinin-4-one
;
_journal_coeditor_code GW5021
_journal_issue 6
_journal_name_full 'Acta Crystallographica Section B'
_journal_page_first 621
_journal_page_last 628
_journal_paper_doi 10.1107/S2052519213027267
_journal_volume 69
_journal_year 2013
_chemical_formula_moiety 'C11 H12 N O4 P'
_chemical_formula_sum 'C11 H12 N O4 P'
_chemical_formula_weight 253.19
_chemical_name_systematic
; 
3-(1-amino-ethylidene)-2-methoxy-2-oxo-2,3-dihydro-2\l^5^-benzo[e][1,2]
oxaphosphinin-4-one
;
_space_group_IT_number 19
_symmetry_cell_setting orthorhombic
_symmetry_space_group_name_Hall 'P 2ac 2ab'
_symmetry_space_group_name_H-M 'P 21 21 21'
_audit_creation_method SHELXL-97
_audit_update_record
;
2013-10-14 # Formatted by IUCr publCIF

;
_cell_angle_alpha 90.00
_cell_angle_beta 90.00
_cell_angle_gamma 90.00
_cell_formula_units_Z 4
_cell_length_a 9.2532(10)
_cell_length_b 10.1555(16)
_cell_length_c 12.6610(12)
_cell_measurement_temperature 100(2)
_cell_volume 1189.8(3)
_computing_cell_refinement 'EVAL 15 (Schreurs, 2010)'
_computing_data_collection 'MarCCD (Paulmann & Morgenroth, 2006)'
_computing_data_reduction 'EVAL 15 (Schreurs, 2010)'
_computing_molecular_graphics 'Volkov et al, (2006)'
_computing_publication_material 'Volkov et al, (2006)'
_computing_structure_refinement 'Volkov et al, (2006)'
_computing_structure_solution 'SHELXS97 (Sheldrick, 2008)'
_diffrn_ambient_temperature 100(2)
_diffrn_detector_type 'MarCCD detector'
_diffrn_measured_fraction_theta_full 0.942
_diffrn_measured_fraction_theta_max 0.942
_diffrn_measurement_device_type 'Huber diffractometer'
_diffrn_measurement_method '\f scan'
_diffrn_radiation_source synchrotron
_diffrn_radiation_type synchrotron
_diffrn_radiation_wavelength 0.60000
_diffrn_reflns_av_R_equivalents 0.0350
_diffrn_reflns_av_sigmaI/netI 0.0184
_diffrn_reflns_limit_h_max 21
_diffrn_reflns_limit_h_min -23
_diffrn_reflns_limit_k_max 25
_diffrn_reflns_limit_k_min -17
_diffrn_reflns_limit_l_max 29
_diffrn_reflns_limit_l_min -29
_diffrn_reflns_number 98994
_diffrn_reflns_theta_full 48.57
_diffrn_reflns_theta_max 48.57
_diffrn_reflns_theta_min 2.17
_exptl_absorpt_coefficient_mu 0.233
_exptl_crystal_colour colourless
_exptl_crystal_density_diffrn 1.413
_exptl_crystal_density_method 'not measured'
_exptl_crystal_description block
_exptl_crystal_F_000 528
_exptl_crystal_size_max 0.45
_exptl_crystal_size_mid 0.3
_exptl_crystal_size_min 0.18
_refine_diff_density_max 0.134
_refine_diff_density_min -0.298
_refine_diff_density_rms 0.028
_refine_ls_extinction_method none
_refine_ls_goodness_of_fit_ref 1.372
_refine_ls_matrix_type full
_refine_ls_number_parameters 534
_refine_ls_number_reflns 14864
_refine_ls_number_restraints 0
_refine_ls_R_factor_all 0.018
_refine_ls_R_factor_gt 0.015
_refine_ls_R_Fsqd_factor 0.023
_refine_ls_shift/su_max 0
_refine_ls_structure_factor_coef F
_refine_ls_weighting_details
;
calc w1 = 1/[s^2^(Fo)]
;
_refine_ls_weighting_scheme calc
_refine_ls_wR_factor_ref 0.017
_reflns_number_gt 16534
_reflns_number_total 17584
_reflns_threshold_expression >2sigma(I)
_cod_data_source_file gw5021.cif
_cod_data_source_block I
_cod_database_code 2105688
_publcif_datablock.id {718aa8e3-ed5f-43f6-b69b-30521a7c4ae0}

_publcif_info_exptl_table_max_cols 4
_publcif_info_exptl_table_use_headnotes n

loop_
_symmetry_equiv_pos_as_xyz
'x, y, z'
'-x+1/2, -y, z+1/2'
'-x, y+1/2, -z+1/2'
'x+1/2, -y+1/2, -z'

loop_
_atom_local_axes_atom_label
_atom_local_axes_atom0
_atom_local_axes_ax1
_atom_local_axes_atom1
_atom_local_axes_atom2
_atom_local_axes_ax2
P(2) O(21) Z P(2) O(22) Y
O(1) P(2) Z O(1) O(22) Y
O(4) C(4) Z O(4) H(1) Y
O(21) P(2) Z O(21) O(1) Y
O(22) C(23) Z O(22) P(2) Y
N(1) H(1) -Z N(1) H(2) Y
C(3) C(31) Z C(3) C(4) Y
C(4) O(4) Z C(4) C(10) Y
C(5) C(10) Y C(5) C(6) X
C(6) C(5) Y C(6) C(7) X
C(7) C(6) Y C(7) C(8) X
C(8) C(7) Y C(8) C(9) X
C(9) C(8) Y C(9) C(10) X
C(10) C(9) Y C(10) C(5) X
C(23) O(22) Z C(23) O(1) Y
C(31) C(311) -Z C(31) C(3) Y
C(311) C(31) Z C(311) C(3) Y
H(1) N(1) -Z H(1) O(4) Y
H(2) N(1) Z H(2) C(31) Y
H(5) C(5) Z H(5) C(10) Y
H(6) C(6) Z H(6) C(5) Y
H(7) C(7) Z H(7) C(6) Y
H(8) C(8) Z H(8) C(7) Y
H(23A) C(23) Z H(23A) H(23B) Y
H(23B) C(23) Z H(23B) H(23C) Y
H(23C) C(23) Z H(23C) H(23A) Y
H(31A) C(311) Z H(31A) H(31B) Y
H(31B) C(311) Z H(31B) H(31C) Y
H(31C) C(311) Z H(31C) H(31A) Y

loop_
_atom_rho_multipole_atom_label
_atom_rho_multipole_coeff_Pv
_atom_rho_multipole_coeff_P00
_atom_rho_multipole_coeff_P11
_atom_rho_multipole_coeff_P1-1
_atom_rho_multipole_coeff_P10
_atom_rho_multipole_coeff_P20
_atom_rho_multipole_coeff_P21
_atom_rho_multipole_coeff_P2-1
_atom_rho_multipole_coeff_P22
_atom_rho_multipole_coeff_P2-2
_atom_rho_multipole_coeff_P30
_atom_rho_multipole_coeff_P31
_atom_rho_multipole_coeff_P3-1
_atom_rho_multipole_coeff_P32
_atom_rho_multipole_coeff_P3-2
_atom_rho_multipole_coeff_P33
_atom_rho_multipole_coeff_P3-3
_atom_rho_multipole_coeff_P40
_atom_rho_multipole_coeff_P41
_atom_rho_multipole_coeff_P4-1
_atom_rho_multipole_coeff_P42
_atom_rho_multipole_coeff_P4-2
_atom_rho_multipole_coeff_P43
_atom_rho_multipole_coeff_P4-3
_atom_rho_multipole_coeff_P44
_atom_rho_multipole_coeff_P4-4
_atom_rho_multipole_kappa
_atom_rho_multipole_kappa_prime0
_atom_rho_multipole_kappa_prime1
_atom_rho_multipole_kappa_prime2
_atom_rho_multipole_kappa_prime3
_atom_rho_multipole_kappa_prime4
_atom_rho_multipole_radial_slater_n0
_atom_rho_multipole_radial_slater_zeta0
_atom_rho_multipole_radial_slater_n1
_atom_rho_multipole_radial_slater_zeta1
_atom_rho_multipole_radial_slater_n2
_atom_rho_multipole_radial_slater_zeta2
_atom_rho_multipole_radial_slater_n3
_atom_rho_multipole_radial_slater_zeta3
_atom_rho_multipole_radial_slater_n4
_atom_rho_multipole_radial_slater_zeta4
P(2) 4.57(4) 0 -0.042(11) -0.001(12) 0.081(13) 0.083(12) 0.018(10) -0.035(11) -0.042(10) 0.102(10) 0.387(14) -0.041(9) -0.043(14) -0.011(10) -0.086(11) 0.081(13) -0.299(9) 0.015(10) -0.001(9) 0.014(9) 0.016(9) 0.002(9) 0.003(9) 0.140(9) 0.033(9) 0.006(8) 0.9917 1 1 1 1 1 4 3.45904 4 3.45904 4 3.45904 4 3.45904 4 3.45904
O(1) 6.202(12) 0 0.074(6) -0.015(7) 0.051(6) -0.006(6) -0.063(6) 0.037(7) -0.038(6) 0.048(7) 0.029(6) -0.013(5) 0.007(7) -0.029(5) 0.035(6) 0.003(6) -0.001(6) -0.023(7) 0.009(7) -0.020(8) -0.005(7) 0.010(7) -0.006(7) -0.005(7) -0.017(7) 0.020(7) 0.996287 1 1 1 1 1 2 4.466 2 4.466 2 4.466 3 4.466 4 4.466
O(4) 6.113(14) 0 0.051(8) 0.008(7) -0.040(7) -0.020(8) 0.012(7) -0.030(7) -0.065(7) -0.010(7) 0.027(7) 0.008(7) -0.003(6) 0.058(6) -0.013(6) 0.060(6) 0.026(7) 0.031(9) 0.008(8) -0.019(7) 0.007(8) 0.015(8) 0.008(8) 0.014(8) -0.002(8) -0.011(7) 0.998624 1 1 1 1 1 2 4.466 2 4.466 2 4.466 3 4.466 4 4.466
O(21) 6.200(12) 0 -0.023(7) -0.047(7) -0.007(7) -0.018(7) 0.026(6) -0.022(6) 0.006(7) 0.008(7) -0.033(7) 0.023(6) -0.006(6) -0.009(6) -0.010(6) 0.018(6) 0.008(6) -0.025(8) 0.001(7) 0.033(7) -0.008(7) -0.002(7) 0.009(7) -0.012(7) -0.012(7) 0.007(8) 0.996029 1 1 1 1 1 2 4.466 2 4.466 2 4.466 3 4.466 4 4.466
O(22) 6.164(12) 0 0.023(7) -0.050(6) -0.057(6) -0.050(6) -0.009(7) -0.008(6) -0.023(6) 0.002(7) 0.071(6) -0.026(6) -0.032(5) -0.003(6) -0.033(6) -0.005(6) -0.007(5) -0.002(8) -0.005(7) -0.014(7) 0.010(7) -0.013(7) 0.018(7) -0.002(7) 0.012(7) 0.021(7) 0.998757 1 1 1 1 1 2 4.466 2 4.466 2 4.466 3 4.466 4 4.466
N(1) 5.08(2) 0 0.029(8) 0.030(8) 0.020(9) 0.009(8) 0.016(8) -0.009(7) -0.041(8) -0.004(7) 0.179(8) 0.020(7) 0.030(7) 0.092(9) -0.015(8) -0.002(7) -0.046(7) 0.033(10) 0.019(9) 0.007(9) -0.002(9) 0.011(9) 0.016(9) -0.013(10) 0.025(8) -0.004(8) 0.999064 1 1 1 1 1 2 3.83936 2 3.83936 2 3.83936 3 3.83936 4 3.83936
C(3) 4.15(3) 0 0.029(9) 0.028(10) -0.007(10) 0.041(9) 0.020(8) 0.049(8) -0.043(8) -0.013(8) 0.160(11) 0.021(9) -0.016(10) 0.144(9) 0.006(9) -0.019(9) -0.055(9) 0.062(14) -0.042(12) 0.026(13) -0.015(12) -0.035(12) -0.004(11) 0.057(11) 0.017(10) 0.022(10) 0.998116 1 1 1 1 1 2 3.1762 2 3.1762 2 3.1762 3 3.1762 4 3.1762
C(4) 4.07(2) 0 -0.004(9) 0.018(10) 0.024(10) 0.186(9) -0.010(8) -0.029(8) -0.158(8) -0.017(8) 0.263(12) -0.014(10) -0.041(10) 0.149(10) 0.014(9) -0.001(8) -0.063(9) -0.083(14) -0.004(12) 0.011(14) -0.070(12) -0.025(12) 0.003(11) 0.005(11) 0.005(11) 0.004(10) 0.99732 1 1 1 1 1 2 3.1762 2 3.1762 2 3.1762 3 3.1762 4 3.1762
C(5) 4.06(3) 0 0.044(11) 0.031(10) 0 -0.190(10) 0 0 0.005(9) -0.015(9) 0 0.034(10) 0.016(10) 0 0 0.010(10) -0.234(11) 0.064(13) 0 0 -0.075(12) 0.019(13) 0 0 0.045(13) 0.066(13) 0.999063 1 1 1 1 1 2 3.1762 2 3.1762 2 3.1762 3 3.1762 4 3.1762
C(6) 4.16(3) 0 0.048(12) 0.007(11) 0 -0.156(10) 0 0 -0.038(10) -0.033(10) 0 0.003(10) 0.079(10) 0 0 -0.000(11) -0.288(12) 0.019(14) 0 0 -0.034(13) 0.022(12) 0 0 -0.024(13) -0.015(14) 0.999063 1 1 1 1 1 2 3.1762 2 3.1762 2 3.1762 3 3.1762 4 3.1762
C(7) 3.96(3) 0 0.088(12) -0.017(13) 0 -0.139(11) 0 0 0.008(11) -0.003(11) 0 0.001(11) 0.061(11) 0 0 -0.015(11) -0.239(13) 0.006(14) 0 0 -0.018(13) 0.047(13) 0 0 0.034(15) -0.018(14) 0.999063 1 1 1 1 1 2 3.1762 2 3.1762 2 3.1762 3 3.1762 4 3.1762
C(8) 4.06(3) 0 0.007(11) -0.013(12) 0 -0.116(10) 0 0 0.044(10) 0.007(10) 0 0.080(10) 0.045(11) 0 0 -0.003(11) -0.224(12) -0.019(13) 0 0 -0.001(13) -0.003(13) 0 0 -0.004(14) 0.027(13) 0.999063 1 1 1 1 1 2 3.1762 2 3.1762 2 3.1762 3 3.1762 4 3.1762
C(9) 4.09(3) 0 0.091(10) 0.015(11) 0 -0.135(8) 0 0 -0.073(9) -0.072(9) 0 0.069(9) 0.023(10) 0 0 -0.032(10) -0.296(11) 0.075(12) 0 0 -0.013(12) -0.037(11) 0 0 -0.040(14) 0.040(14) 1.000558 1 1 1 1 1 2 3.1762 2 3.1762 2 3.1762 3 3.1762 4 3.1762
C(10) 4.02(2) 0 0.051(10) 0.034(10) 0 -0.143(9) 0 0 -0.015(9) 0.024(9) 0 -0.004(10) 0.025(10) 0 0 0.017(11) -0.138(11) 0.007(12) 0 0 -0.017(12) 0.008(12) 0 0 0.026(14) -0.064(13) 1.005037 1 1 1 1 1 2 3.1762 2 3.1762 2 3.1762 3 3.1762 4 3.1762
C(23) 3.95(3) 0 0.088(9) -0.010(8) -0.126(9) -0.086(9) -0.009(9) 0.019(7) -0.032(8) 0.000(8) 0.272(11) -0.076(10) 0.013(8) 0.087(9) 0.019(9) -0.025(10) -0.054(10) 0.074(12) -0.028(12) 0.028(12) -0.010(12) 0.029(12) -0.013(12) 0.065(12) -0.093(11) 0.020(11) 1.00301 1 1 1 1 1 2 3.1762 2 3.1762 2 3.1762 3 3.1762 4 3.1762
C(31) 3.96(2) 0 -0.001(9) 0.008(10) -0.012(10) 0.088(9) -0.011(9) 0.004(9) -0.183(9) 0.024(8) 0.198(11) 0.007(10) 0.006(11) 0.185(12) -0.001(10) -0.001(9) 0.009(9) 0.015(13) -0.022(12) -0.011(14) 0.023(14) 0.034(13) -0.027(12) -0.011(13) -0.014(11) 0.053(12) 0.997268 1 1 1 1 1 2 3.1762 2 3.1762 2 3.1762 3 3.1762 4 3.1762
C(311) 4.14(3) 0 -0.062(10) -0.005(9) -0.035(10) -0.045(9) -0.002(10) -0.041(9) 0.010(9) 0.030(8) 0.251(11) 0.034(10) 0.045(10) 0.022(11) -0.087(10) -0.058(9) -0.001(10) 0.120(14) 0.012(12) 0.014(12) -0.069(13) 0.033(12) -0.038(12) 0.081(13) 0.048(10) -0.100(11) 0.996586 1 1 1 1 1 2 3.1762 2 3.1762 2 3.1762 3 3.1762 4 3.1762
H(1) 0.782(15) 0 0 0 0.101(10) 0 0 0 0 0 0 0 0 0 0 0 0 0 0 0 0 0 0 0 0 0 1.1 1.18 1.18 1.18 1.18 1.18 0 2 1 2 2 2 3 2 4 2
H(2) 0.922(15) 0 0 0 0.132(11) 0 0 0 0 0 0 0 0 0 0 0 0 0 0 0 0 0 0 0 0 0 1.1 1.18 1.18 1.18 1.18 1.18 0 2 1 2 2 2 3 2 4 2
H(5) 0.970(17) 0 0 0 0.160(11) 0 0 0 0 0 0 0 0 0 0 0 0 0 0 0 0 0 0 0 0 0 1.1 1.18 1.18 1.18 1.18 1.18 0 2 1 2 2 2 3 2 4 2
H(6) 0.904(16) 0 0 0 0.152(11) 0 0 0 0 0 0 0 0 0 0 0 0 0 0 0 0 0 0 0 0 0 1.1 1.18 1.18 1.18 1.18 1.18 0 2 1 2 2 2 3 2 4 2
H(7) 1.030(18) 0 0 0 0.174(13) 0 0 0 0 0 0 0 0 0 0 0 0 0 0 0 0 0 0 0 0 0 1.1 1.18 1.18 1.18 1.18 1.18 0 2 1 2 2 2 3 2 4 2
H(8) 0.957(19) 0 0 0 0.099(13) 0 0 0 0 0 0 0 0 0 0 0 0 0 0 0 0 0 0 0 0 0 1.1 1.18 1.18 1.18 1.18 1.18 0 2 1 2 2 2 3 2 4 2
H(23A) 0.922(12) 0 0 0 0.121(8) 0 0 0 0 0 0 0 0 0 0 0 0 0 0 0 0 0 0 0 0 0 1.1 1.18 1.18 1.18 1.18 1.18 0 2 1 2 2 2 3 2 4 2
H(23B) 0.9217 0 0 0 0.1207 0 0 0 0 0 0 0 0 0 0 0 0 0 0 0 0 0 0 0 0 0 1.1 1.18 1.18 1.18 1.18 1.18 0 2 1 2 2 2 3 2 4 2
H(23C) 0.9217 0 0 0 0.1207 0 0 0 0 0 0 0 0 0 0 0 0 0 0 0 0 0 0 0 0 0 1.1 1.18 1.18 1.18 1.18 1.18 0 2 1 2 2 2 3 2 4 2
H(31A) 0.902(10) 0 0 0 0.115(7) 0 0 0 0 0 0 0 0 0 0 0 0 0 0 0 0 0 0 0 0 0 1.1 1.18 1.18 1.18 1.18 1.18 0 2 1 2 2 2 3 2 4 2
H(31B) 0.9019 0 0 0 0.1153 0 0 0 0 0 0 0 0 0 0 0 0 0 0 0 0 0 0 0 0 0 1.1 1.18 1.18 1.18 1.18 1.18 0 2 1 2 2 2 3 2 4 2
H(31C) 0.9019 0 0 0 0.1153 0 0 0 0 0 0 0 0 0 0 0 0 0 0 0 0 0 0 0 0 0 1.1 1.18 1.18 1.18 1.18 1.18 0 2 1 2 2 2 3 2 4 2

loop_
_atom_site_aniso_label
_atom_site_aniso_U_11
_atom_site_aniso_U_22
_atom_site_aniso_U_33
_atom_site_aniso_U_12
_atom_site_aniso_U_13
_atom_site_aniso_U_23
P(2) 0.017529(15) 0.011967(15) 0.012494(15) 0.001408(12) 0.000818(12) -0.000247(11)
O(1) 0.02055(6) 0.01086(5) 0.02307(7) 0.00051(5) -0.00017(6) -0.00030(5)
O(4) 0.02124(7) 0.01938(7) 0.02338(9) 0.00517(6) 0.00429(7) 0.00844(7)
O(21) 0.02100(7) 0.02011(7) 0.02270(8) 0.00577(6) 0.00369(7) -0.00002(7)
O(22) 0.02992(9) 0.01515(6) 0.01176(5) -0.00107(6) -0.00087(6) 0.00053(4)
N(1) 0.02209(7) 0.01893(7) 0.01913(7) 0.00005(6) 0.00286(6) 0.00668(6)
C(3) 0.01831(6) 0.01347(5) 0.01276(5) 0.00047(5) 0.00122(5) 0.00145(4)
C(4) 0.01857(6) 0.01286(5) 0.01443(6) 0.00179(5) 0.00243(5) 0.00152(4)
C(5) 0.01772(6) 0.01542(6) 0.02166(7) -0.00023(5) 0.00226(5) 0.00093(5)
C(6) 0.01860(7) 0.01981(8) 0.02660(9) -0.00359(6) 0.00263(6) 0.00174(7)
C(7) 0.02188(7) 0.01935(7) 0.02827(10) -0.00631(7) 0.00154(7) 0.00454(7)
C(8) 0.02301(8) 0.01417(6) 0.02590(9) -0.00413(6) -0.00030(6) 0.00427(6)
C(9) 0.01930(6) 0.01118(5) 0.01810(6) -0.00129(5) -0.00008(5) 0.00044(4)
C(10) 0.01797(6) 0.01196(5) 0.01555(6) -0.00007(4) 0.00149(4) 0.00017(4)
C(23) 0.03553(11) 0.02295(9) 0.01653(7) -0.00569(9) -0.00431(8) 0.00664(7)
C(31) 0.01919(6) 0.01649(6) 0.01408(6) -0.00068(5) 0.00135(5) 0.00236(5)
C(311) 0.01989(7) 0.02841(11) 0.02535(10) -0.00272(8) -0.00058(7) 0.00854(8)
H(1) 0.028540 0.038772 0.038718 0.002235 0.001399 0.013738
H(2) 0.035769 0.043627 0.039504 -0.004827 0.007242 0.019888
H(5) 0.033045 0.028072 0.048354 0.007933 0.005758 0.010379
H(6) 0.026194 0.045977 0.057409 0.002887 0.012001 0.008524
H(7) 0.037782 0.038773 0.054565 -0.011459 0.009585 0.015414
H(8) 0.041533 0.022123 0.050895 -0.000455 0.000643 0.011577
H(23A) 0.064812 0.048447 0.025551 -0.006588 -0.010956 -0.000789
H(23B) 0.040322 0.042842 0.044646 -0.013230 -0.005697 0.017506
H(23C) 0.039060 0.052588 0.042363 0.011650 0.002289 0.013691
H(31A) 0.037072 0.047705 0.051792 -0.009061 0.006355 0.022578
H(31B) 0.037087 0.058937 0.025816 -0.003626 -0.001535 0.001158
H(31C) 0.035110 0.038214 0.052426 0.006607 0.003491 -0.004192

loop_
_atom_site_label
_atom_site_fract_x
_atom_site_fract_y
_atom_site_fract_z
_atom_site_occupancy
_atom_site_symmetry_multiplicity
_atom_site_U_iso_or_equiv
P(2) 0.661925(5) 0.482849(4) 0.074523(4) 1 4 0.014
O(1) 0.79064(2) 0.589242(19) 0.07178(2) 1 4 0.018
O(4) 0.94685(3) 0.24666(3) 0.20485(2) 1 4 0.021
O(21) 0.53019(3) 0.55035(3) 0.11139(2) 1 4 0.021
O(22) 0.65057(3) 0.43039(2) -0.042492(16) 1 4 0.019
N(1) 0.68818(3) 0.17020(2) 0.264657(19) 1 4 0.020
C(3) 0.73085(2) 0.350744(18) 0.147879(15) 1 4 0.015
C(4) 0.88637(2) 0.334200(19) 0.151694(15) 1 4 0.015
C(5) 1.12308(2) 0.38966(2) 0.066650(18) 1 4 0.018
C(6) 1.21239(3) 0.47156(3) 0.00743(2) 1 4 0.022
C(7) 1.16036(3) 0.59292(3) -0.02899(2) 1 4 0.023
C(8) 1.01866(3) 0.63147(2) -0.00725(2) 1 4 0.021
C(9) 0.93004(2) 0.546727(18) 0.050172(16) 1 4 0.016
C(10) 0.97952(2) 0.425563(18) 0.088410(14) 1 4 0.015
C(23) 0.60537(4) 0.51966(3) -0.12529(2) 1 4 0.025
C(31) 0.63736(2) 0.26343(2) 0.201981(16) 1 4 0.017
C(311) 0.47572(3) 0.26942(3) 0.19046(2) 1 4 0.025
H(1) 0.796474 0.16279 0.271845 1 4 0.035
H(2) 0.614406 0.117774 0.305578 1 4 0.040
H(5) 1.161608 0.295929 0.096151 1 4 0.036
H(6) 1.322238 0.441658 -0.009789 1 4 0.043
H(7) 1.22733 0.659594 -0.074373 1 4 0.044
H(8) 0.973804 0.723838 -0.034655 1 4 0.038
H(23A) 0.586691 0.460366 -0.192751 1 4 0.046
H(23B) 0.691586 0.586417 -0.137821 1 4 0.043
H(23C) 0.509378 0.567889 -0.10134 1 4 0.045
H(31A) 0.422351 0.191569 0.23015 1 4 0.046
H(31B) 0.451524 0.260552 0.10902 1 4 0.041
H(31C) 0.432393 0.362726 0.210244 1 4 0.042

loop_
_atom_type_symbol
_atom_type_description
_atom_type_scat_dispersion_real
_atom_type_scat_dispersion_imag
_atom_type_scat_source
C C 0.0033 0.0016 'International Tables Vol C Tables 4.2.6.8 and 6.1.1.4'
H H 0.0000 0.0000 'International Tables Vol C Tables 4.2.6.8 and 6.1.1.4'
N N 0.0061 0.0033 'International Tables Vol C Tables 4.2.6.8 and 6.1.1.4'
O O 0.0106 0.0060 'International Tables Vol C Tables 4.2.6.8 and 6.1.1.4'
P P 0.1023 0.0942 'International Tables Vol C Tables 4.2.6.8 and 6.1.1.4'

loop_
_geom_angle_atom_site_label_1
_geom_angle_atom_site_label_2
_geom_angle_atom_site_label_3
_geom_angle
_geom_angle_site_symmetry_1
_geom_angle_site_symmetry_2
_geom_angle_site_symmetry_3
_geom_angle_publ_flag
O(1) P(2) O(21) 107.861(14) 1_555 1_555 1_555 yes
O(1) P(2) O(22) 104.823(13) 1_555 1_555 1_555 yes
O(1) P(2) C(3) 104.851(11) 1_555 1_555 1_555 yes
O(21) P(2) O(22) 113.525(16) 1_555 1_555 1_555 yes
O(21) P(2) C(3) 119.290(13) 1_555 1_555 1_555 yes
O(22) P(2) C(3) 105.276(10) 1_555 1_555 1_555 yes
P(2) O(1) C(9) 118.922(15) 1_555 1_555 1_555 yes
C(31) N(1) H(1) 117.44 1_555 1_555 1_555 yes
C(31) N(1) H(2) 116.46 1_555 1_555 1_555 yes
H(1) N(1) H(2) 125.89 1_555 1_555 1_555 yes
P(2) C(3) C(4) 117.891(14) 1_555 1_555 1_555 yes
P(2) C(3) C(31) 120.916(16) 1_555 1_555 1_555 yes
C(4) C(3) C(31) 121.193(17) 1_555 1_555 1_555 yes
O(4) C(4) C(3) 123.08(2) 1_555 1_555 1_555 yes
O(4) C(4) C(10) 118.14(2) 1_555 1_555 1_555 yes
C(3) C(4) C(10) 118.775(17) 1_555 1_555 1_555 yes
C(6) C(5) C(10) 120.80(2) 1_555 1_555 1_555 yes
C(6) C(5) H(5) 121.04 1_555 1_555 1_555 yes
C(10) C(5) H(5) 118.15 1_555 1_555 1_555 yes
C(5) C(6) C(7) 119.93(2) 1_555 1_555 1_555 yes
C(5) C(6) H(6) 119.88 1_555 1_555 1_555 yes
C(7) C(6) H(6) 120.19 1_555 1_555 1_555 yes
C(6) C(7) C(8) 120.30(2) 1_555 1_555 1_555 yes
C(6) C(7) H(7) 121.87 1_555 1_555 1_555 yes
C(8) C(7) H(7) 117.83 1_555 1_555 1_555 yes
C(7) C(8) C(9) 118.85(2) 1_555 1_555 1_555 yes
C(7) C(8) H(8) 122.67 1_555 1_555 1_555 yes
C(9) C(8) H(8) 118.47 1_555 1_555 1_555 yes
O(1) C(9) C(8) 117.24(2) 1_555 1_555 1_555 yes
O(1) C(9) C(10) 120.639(19) 1_555 1_555 1_555 yes
C(8) C(9) C(10) 122.08(2) 1_555 1_555 1_555 yes
C(4) C(10) C(5) 119.209(18) 1_555 1_555 1_555 yes
C(4) C(10) C(9) 122.768(18) 1_555 1_555 1_555 yes
C(5) C(10) C(9) 118.022(19) 1_555 1_555 1_555 yes
H(23A) C(23) H(23B) 111.47 1_555 1_555 1_555 yes
H(23A) C(23) H(23C) 110.92 1_555 1_555 1_555 yes
H(23B) C(23) H(23C) 112.27 1_555 1_555 1_555 yes
N(1) C(31) C(3) 121.45(2) 1_555 1_555 1_555 yes
N(1) C(31) C(311) 116.16(2) 1_555 1_555 1_555 yes
C(3) C(31) C(311) 122.38(2) 1_555 1_555 1_555 yes
C(31) C(311) H(31A) 112.81 1_555 1_555 1_555 yes
C(31) C(311) H(31B) 107.53 1_555 1_555 1_555 yes
C(31) C(311) H(31C) 112.94 1_555 1_555 1_555 yes
H(31A) C(311) H(31B) 107.45 1_555 1_555 1_555 yes
H(31A) C(311) H(31C) 112.29 1_555 1_555 1_555 yes
H(31B) C(311) H(31C) 103.08 1_555 1_555 1_555 yes

loop_
_geom_bond_atom_site_label_1
_geom_bond_atom_site_label_2
_geom_bond_distance
_geom_bond_site_symmetry_1
_geom_bond_site_symmetry_2
_geom_bond_publ_flag
P(2) O(1) 1.6085(2) 1_555 1_555 yes
P(2) O(21) 1.4743(2) 1_555 1_555 yes
P(2) O(22) 1.5779(2) 1_555 1_555 yes
P(2) C(3) 1.75191(19) 1_555 1_555 yes
O(1) C(9) 1.3874(3) 1_555 1_555 yes
O(4) C(4) 1.2476(3) 1_555 1_555 yes
N(1) C(31) 1.3218(3) 1_555 1_555 yes
N(1) H(1) 1.0090 1_555 1_555 yes
N(1) H(2) 1.0089 1_555 1_555 yes
C(3) C(4) 1.4497(3) 1_555 1_555 yes
C(3) C(31) 1.4155(3) 1_555 1_555 yes
C(4) C(10) 1.4986(3) 1_555 1_555 yes
C(5) C(6) 1.3918(3) 1_555 1_555 yes
C(5) C(10) 1.4048(3) 1_555 1_555 yes
C(5) H(5) 1.0829 1_555 1_555 yes
C(6) C(7) 1.4012(4) 1_555 1_555 yes
C(6) H(6) 1.0830 1_555 1_555 yes
C(7) C(8) 1.3959(4) 1_555 1_555 yes
C(7) H(7) 1.0829 1_555 1_555 yes
C(8) C(9) 1.3934(3) 1_555 1_555 yes
C(8) H(8) 1.0828 1_555 1_555 yes
C(9) C(10) 1.3993(3) 1_555 1_555 yes
C(23) H(23A) 1.0593 1_555 1_555 yes
C(23) H(23B) 1.0589 1_555 1_555 yes
C(23) H(23C) 1.0586 1_555 1_555 yes
C(31) C(311) 1.5040(3) 1_555 1_555 yes
C(311) H(31A) 1.0589 1_555 1_555 yes
C(311) H(31B) 1.0590 1_555 1_555 yes
C(311) H(31C) 1.0590 1_555 1_555 yes

loop_
_publcif_info_tables.block_id
_publcif_info_tables.reference_item
{718aa8e3-ed5f-43f6-b69b-30521a7c4ae0} '_publcif_info_datablock.publ_exptl'
{718aa8e3-ed5f-43f6-b69b-30521a7c4ae0} '_geom_bond_atom_site_label_1'

loop_
_publcif_info_datablock.id
_publcif_info_datablock.publ_exptl
_publcif_info_datablock.publ_geom
_publcif_info_datablock.structure
{718aa8e3-ed5f-43f6-b69b-30521a7c4ae0} y y y

loop_
_publcif_info_exptl_table_extra_item
sin_theta_over_lambda_max
